data_4329829
loop_
_publ_author_name
'Christian Hering'
'Mathias Lehmann'
'Axel Schulz'
'Alexander Villinger'

_publ_contact_author_address
;
Universit\"at Rostock
Institut f\"ur Chemie
Abteilung f\"ur Anorganische Chemie
Albert-Einstein-Strasse 3a 
18059 Rostock
Bundesrepublik Deutschland
;
_publ_contact_author_email
;
axel.schulz@uni-rostock.de, alexander.villinger@uni-rostock.de'
;
_publ_contact_author_fax '+49 (0)381/498-6382'
_publ_contact_author_name 'Axel Schulz'
_publ_contact_author_phone '+49 (0)381/498-6400 or 6403'
_publ_section_title
;
 Chlorine/Methyl Exchange Reactions in Silylated Aminostibanes: A New
 Route To Stibinostibonium Cations
;
_journal_name_full 'Inorganic Chemistry'
_journal_page_first 8212
_journal_page_last 8224
_journal_paper_doi 10.1021/ic300770b
_journal_volume 51
_journal_year 2012
_chemical_formula_moiety 'C6.91 H20.74 Cl3.09 N2 Si4'
_chemical_formula_sum 'C6.91 H20.74 Cl3.09 N2 Si4'
_chemical_formula_weight 353.81
_chemical_name_systematic ?
_space_group_IT_number 14
_symmetry_cell_setting monoclinic
_symmetry_Int_Tables_number 14
_symmetry_space_group_name_Hall '-P 2yn'
_symmetry_space_group_name_H-M 'P 1 21/n 1'
_atom_sites_solution_hydrogens geom
_atom_sites_solution_primary direct
_atom_sites_solution_secondary difmap
_audit_author_name 'Villinger, A.'
_audit_creation_method SHELXL-97
_cell_angle_alpha 90.00
_cell_angle_beta 101.686(2)
_cell_angle_gamma 90.00
_cell_formula_units_Z 2
_cell_length_a 6.5182(3)
_cell_length_b 13.0335(6)
_cell_length_c 10.8415(5)
_cell_measurement_reflns_used 4539
_cell_measurement_temperature 173(2)
_cell_measurement_theta_max 66.759
_cell_measurement_theta_min 4.949
_cell_volume 901.95(7)
_computing_cell_refinement 'Bruker Apex V7.51A'
_computing_data_collection 'Bruker Apex V7.51A'
_computing_data_reduction 'Bruker SAINT'
_computing_molecular_graphics 'ORTEP-3v2.01 (Farrugia, 1997)'
_computing_publication_material SHELXL-97
_computing_structure_refinement 'SHELXL-97 (Sheldrick, 1997)'
_computing_structure_solution 'SHELXS-97 (Sheldrick, 1997)'
_diffrn_ambient_temperature 173(2)
_diffrn_measured_fraction_theta_full 0.998
_diffrn_measured_fraction_theta_max 0.998
_diffrn_measurement_device_type 'Bruker Apex Kappa-II-CCD-diffractometer'
_diffrn_measurement_method 'phi and omega scans'
_diffrn_radiation_monochromator graphite
_diffrn_radiation_source 'sealed tube'
_diffrn_radiation_type MoK\a
_diffrn_radiation_wavelength 0.71073
_diffrn_reflns_av_R_equivalents 0.0382
_diffrn_reflns_av_sigmaI/netI 0.0331
_diffrn_reflns_limit_h_max 9
_diffrn_reflns_limit_h_min -8
_diffrn_reflns_limit_k_max 19
_diffrn_reflns_limit_k_min -16
_diffrn_reflns_limit_l_max 16
_diffrn_reflns_limit_l_min -14
_diffrn_reflns_number 13721
_diffrn_reflns_theta_full 32.49
_diffrn_reflns_theta_max 32.49
_diffrn_reflns_theta_min 2.47
_exptl_absorpt_coefficient_mu 0.769
_exptl_absorpt_correction_T_max 0.9134
_exptl_absorpt_correction_T_min 0.8552
_exptl_absorpt_correction_type multi-scan
_exptl_absorpt_process_details '(SADABS; Sheldrick, 2004)'
_exptl_crystal_colour colourless
_exptl_crystal_density_diffrn 1.303
_exptl_crystal_description block
_exptl_crystal_F_000 369
_exptl_crystal_size_max 0.21
_exptl_crystal_size_mid 0.13
_exptl_crystal_size_min 0.12
_refine_diff_density_max 0.442
_refine_diff_density_min -0.819
_refine_diff_density_rms 0.066
_refine_ls_extinction_method none
_refine_ls_goodness_of_fit_ref 1.090
_refine_ls_hydrogen_treatment constr
_refine_ls_matrix_type full
_refine_ls_number_parameters 85
_refine_ls_number_reflns 3261
_refine_ls_number_restraints 2
_refine_ls_restrained_S_all 1.090
_refine_ls_R_factor_all 0.0545
_refine_ls_R_factor_gt 0.0385
_refine_ls_shift/su_max 0.001
_refine_ls_shift/su_mean 0.000
_refine_ls_structure_factor_coef Fsqd
_refine_ls_weighting_details 'calc w=1/[\s^2^(Fo^2^)+(0.0610P)^2^+0.1064P] where P=(Fo^2^+2Fc^2^)/3'
_refine_ls_weighting_scheme calc
_refine_ls_wR_factor_gt 0.1072
_refine_ls_wR_factor_ref 0.1158
_reflns_number_gt 2508
_reflns_number_total 3261
_reflns_threshold_expression >2\s(I)
_cod_data_source_file ic300770b_si_001_01.cif
_cod_data_source_block ch110_5_(me2clsinsime2)2
_cod_original_sg_symbol_H-M 'P 21/n'
_cod_database_code 4329829

loop_
_symmetry_equiv_pos_as_xyz
'x, y, z'
'-x+1/2, y+1/2, -z+1/2'
'-x, -y, -z'
'x-1/2, -y-1/2, z-1/2'

loop_
_atom_site_label
_atom_site_type_symbol
_atom_site_fract_x
_atom_site_fract_y
_atom_site_fract_z
_atom_site_U_iso_or_equiv
_atom_site_adp_type
_atom_site_occupancy
_atom_site_symmetry_multiplicity
_atom_site_calc_flag
_atom_site_refinement_flags
_atom_site_disorder_assembly
_atom_site_disorder_group
Si1 Si 0.56418(6) 0.08984(3) 1.00721(3) 0.02526(11) Uani 1 1 d D . .
Si2 Si 0.53399(6) -0.00522(3) 0.73579(3) 0.02673(11) Uani 1 1 d . . .
Cl3 Cl 0.23773(8) 0.02504(5) 0.63161(4) 0.06367(18) Uani 1 1 d . A .
N1 N 0.52589(19) -0.00482(8) 0.89164(11) 0.0261(2) Uani 1 1 d . . .
C1 C 0.4109(19) 0.2062(8) 0.9651(13) 0.0469(13) Uani 0.836(3) 1 d PD A 1
H1A H 0.4558 0.2398 0.8942 0.070 Uiso 0.836(3) 1 calc PR A 1
H1B H 0.4324 0.2528 1.0375 0.070 Uiso 0.836(3) 1 calc PR A 1
H1C H 0.2621 0.1884 0.9410 0.070 Uiso 0.836(3) 1 calc PR A 1
C2 C 0.8326(12) 0.1288(10) 1.0645(11) 0.0499(6) Uani 0.620(3) 1 d PD A 1
H2A H 0.9229 0.0680 1.0768 0.075 Uiso 0.620(3) 1 calc PR A 1
H2B H 0.8438 0.1649 1.1449 0.075 Uiso 0.620(3) 1 calc PR A 1
H2C H 0.8766 0.1745 1.0030 0.075 Uiso 0.620(3) 1 calc PR A 1
Cl1 Cl 0.8757(4) 0.1272(3) 1.0674(4) 0.0499(6) Uani 0.380(3) 1 d PD A 2
Cl2 Cl 0.376(3) 0.2141(11) 0.9575(16) 0.0469(13) Uani 0.164(3) 1 d PD A 2
C3 C 0.7050(3) 0.09869(13) 0.69884(15) 0.0417(4) Uani 1 1 d . A .
H3A H 0.6453 0.1653 0.7144 0.063 Uiso 1 1 calc R . .
H3B H 0.7157 0.0941 0.6101 0.063 Uiso 1 1 calc R . .
H3C H 0.8448 0.0918 0.7524 0.063 Uiso 1 1 calc R . .
C4 C 0.6063(3) -0.13369(11) 0.68444(14) 0.0371(3) Uani 1 1 d . A .
H4A H 0.7450 -0.1528 0.7325 0.056 Uiso 1 1 calc R . .
H4B H 0.6094 -0.1318 0.5945 0.056 Uiso 1 1 calc R . .
H4C H 0.5027 -0.1843 0.6992 0.056 Uiso 1 1 calc R . .

loop_
_atom_site_aniso_label
_atom_site_aniso_U_11
_atom_site_aniso_U_22
_atom_site_aniso_U_33
_atom_site_aniso_U_23
_atom_site_aniso_U_13
_atom_site_aniso_U_12
Si1 0.0290(2) 0.02411(19) 0.02319(18) -0.00054(12) 0.00641(13) -0.00243(13)
Si2 0.0316(2) 0.0282(2) 0.02091(18) 0.00082(12) 0.00654(14) 0.00191(14)
Cl3 0.0436(3) 0.1064(5) 0.0370(2) 0.0073(2) -0.00134(18) 0.0232(3)
N1 0.0318(6) 0.0257(5) 0.0215(5) -0.0007(4) 0.0068(4) -0.0022(4)
C1 0.062(4) 0.0308(16) 0.0524(15) 0.0095(11) 0.022(2) 0.0191(15)
C2 0.0367(12) 0.0606(7) 0.0499(6) -0.0036(4) 0.0029(9) -0.0227(11)
Cl1 0.0367(12) 0.0606(7) 0.0499(6) -0.0036(4) 0.0029(9) -0.0227(11)
Cl2 0.062(4) 0.0308(16) 0.0524(15) 0.0095(11) 0.022(2) 0.0191(15)
C3 0.0586(11) 0.0386(8) 0.0342(8) 0.0012(6) 0.0240(7) -0.0137(7)
C4 0.0527(9) 0.0297(7) 0.0280(7) -0.0066(5) 0.0057(6) 0.0053(6)

loop_
_atom_type_symbol
_atom_type_description
_atom_type_scat_dispersion_real
_atom_type_scat_dispersion_imag
_atom_type_scat_source
C C 0.0033 0.0016 'International Tables Vol C Tables 4.2.6.8 and 6.1.1.4'
H H 0.0000 0.0000 'International Tables Vol C Tables 4.2.6.8 and 6.1.1.4'
N N 0.0061 0.0033 'International Tables Vol C Tables 4.2.6.8 and 6.1.1.4'
Si Si 0.0817 0.0704 'International Tables Vol C Tables 4.2.6.8 and 6.1.1.4'
Cl Cl 0.1484 0.1585 'International Tables Vol C Tables 4.2.6.8 and 6.1.1.4'

loop_
_geom_angle_atom_site_label_1
_geom_angle_atom_site_label_2
_geom_angle_atom_site_label_3
_geom_angle
_geom_angle_site_symmetry_1
_geom_angle_site_symmetry_3
N1 Si1 N1 89.13(6) . 3_657
N1 Si1 C2 115.8(4) . .
N1 Si1 C2 112.8(4) 3_657 .
N1 Si1 C1 114.7(4) . .
N1 Si1 C1 116.7(5) 3_657 .
C2 Si1 C1 107.2(6) . .
N1 Si1 Cl2 112.5(5) . .
N1 Si1 Cl2 114.3(5) 3_657 .
C2 Si1 Cl2 110.9(7) . .
C1 Si1 Cl2 3.7(10) . .
N1 Si1 Cl1 112.58(13) . .
N1 Si1 Cl1 112.74(13) 3_657 .
C2 Si1 Cl1 3.2(5) . .
C1 Si1 Cl1 109.7(5) . .
Cl2 Si1 Cl1 113.4(5) . .
N1 Si1 Si1 44.60(4) . 3_657
N1 Si1 Si1 44.53(4) 3_657 3_657
C2 Si1 Si1 125.3(4) . 3_657
C1 Si1 Si1 127.5(5) . 3_657
Cl2 Si1 Si1 123.8(5) . 3_657
Cl1 Si1 Si1 122.74(13) . 3_657
N1 Si2 C3 110.75(7) . .
N1 Si2 C4 111.20(6) . .
C3 Si2 C4 113.27(8) . .
N1 Si2 Cl3 109.18(5) . .
C3 Si2 Cl3 106.22(7) . .
C4 Si2 Cl3 105.91(6) . .
Si2 N1 Si1 133.52(7) . .
Si2 N1 Si1 134.86(7) . 3_657
Si1 N1 Si1 90.87(6) . 3_657
Si1 C1 H1A 109.5 . .
Si1 C1 H1B 109.5 . .
Si1 C1 H1C 109.5 . .
Si1 C2 H2A 109.5 . .
Si1 C2 H2B 109.5 . .
Si1 C2 H2C 109.5 . .
Si2 C3 H3A 109.5 . .
Si2 C3 H3B 109.5 . .
H3A C3 H3B 109.5 . .
Si2 C3 H3C 109.5 . .
H3A C3 H3C 109.5 . .
H3B C3 H3C 109.5 . .
Si2 C4 H4A 109.5 . .
Si2 C4 H4B 109.5 . .
H4A C4 H4B 109.5 . .
Si2 C4 H4C 109.5 . .
H4A C4 H4C 109.5 . .
H4B C4 H4C 109.5 . .

loop_
_geom_bond_atom_site_label_1
_geom_bond_atom_site_label_2
_geom_bond_distance
_geom_bond_site_symmetry_2
Si1 N1 1.7400(12) .
Si1 N1 1.7425(12) 3_657
Si1 C2 1.807(7) .
Si1 C1 1.822(8) .
Si1 Cl2 2.037(11) .
Si1 Cl1 2.061(2) .
Si1 Si1 2.4811(8) 3_657
Si2 N1 1.7010(12) .
Si2 C3 1.8489(16) .
Si2 C4 1.8553(15) .
Si2 Cl3 2.0681(6) .
N1 Si1 1.7425(12) 3_657
C1 H1A 0.9800 .
C1 H1B 0.9800 .
C1 H1C 0.9800 .
C2 H2A 0.9800 .
C2 H2B 0.9800 .
C2 H2C 0.9800 .
C3 H3A 0.9800 .
C3 H3B 0.9800 .
C3 H3C 0.9800 .
C4 H4A 0.9800 .
C4 H4B 0.9800 .
C4 H4C 0.9800 .

loop_
_geom_torsion_atom_site_label_1
_geom_torsion_atom_site_label_2
_geom_torsion_atom_site_label_3
_geom_torsion_atom_site_label_4
_geom_torsion
_geom_torsion_site_symmetry_1
_geom_torsion_site_symmetry_4
C3 Si2 N1 Si1 25.47(13) . .
C4 Si2 N1 Si1 152.35(10) . .
Cl3 Si2 N1 Si1 -91.15(10) . .
C3 Si2 N1 Si1 -167.48(11) . 3_657
C4 Si2 N1 Si1 -40.60(13) . 3_657
Cl3 Si2 N1 Si1 75.90(10) . 3_657
N1 Si1 N1 Si2 170.86(13) 3_657 .
C2 Si1 N1 Si2 -74.1(5) . .
C1 Si1 N1 Si2 51.7(5) . .
Cl2 Si1 N1 Si2 54.9(6) . .
Cl1 Si1 N1 Si2 -74.78(16) . .
Si1 Si1 N1 Si2 170.86(13) 3_657 .
N1 Si1 N1 Si1 0.0 3_657 3_657
C2 Si1 N1 Si1 115.1(4) . 3_657
C1 Si1 N1 Si1 -119.2(5) . 3_657
Cl2 Si1 N1 Si1 -116.0(5) . 3_657
Cl1 Si1 N1 Si1 114.36(14) . 3_657
